data_2000183
loop_
_publ_author_name
'Kopf, J.'
'Topf, C.'
'Morf, M.'
'Zimmer, B.'
'K\"oll, P.'

_publ_section_title
;
 Structure of
 1,2,3,4,5,6-hexa-<i>O</i>-acetyl-<small>D</small>-glucitol (sorbitol
 hexaacetate)
;
_journal_issue 11
_journal_name_full 'Acta Crystallographica Section C'
_journal_page_first 2425
_journal_page_last 2428
_journal_paper_doi 10.1107/S0108270191004924
_journal_volume 47
_journal_year 1991
_chemical_formula_sum 'C18 H26 O12'
_chemical_formula_weight 434.4
_space_group_crystal_system monoclinic
_space_group_IT_number 4
_space_group_name_Hall 'P 2yb'
_space_group_name_H-M_alt 'P 1 21 1'
_cell_angle_alpha 90
_cell_angle_beta 95.98(5)
_cell_angle_gamma 90
_cell_formula_units_Z 2
_cell_length_a 10.2510(10)
_cell_length_b 8.3700(10)
_cell_length_c 12.5480(10)
_cell_volume 1070.8(2)
_diffrn_radiation_type Mo
_diffrn_radiation_wavelength 0.70926
_exptl_absorpt_coefficient_mu 0.11
_exptl_crystal_density_diffrn 1.347
_exptl_crystal_F_000 460
_cod_data_source_file ab0200.cif
_cod_data_source_block ab0200a
_cod_original_cell_volume 1071.0(2)
_cod_database_code 2000183

loop_
_space_group_symop_id
_space_group_symop_operation_xyz
1 x,y,z
2 -x,y+1/2,-z

loop_
_atom_site_label
_atom_site_fract_x
_atom_site_fract_y
_atom_site_fract_z
_atom_site_U_iso_or_equiv
O(1) 1.1176(3) .1826(4) .1624(2) .0508(7)
O(2) 1.0596(3) .4008(4) .3199(2) .0414(7)
O(3) .8653(3) .1725 .2405(2) .0395(6)
O(4) .7990(3) .4016(4) .3889(2) .0445(7)
O(5) .5845(3) .3631(4) .1446(2) .0454(7)
O(6) .5222(3) .5975(4) .2962(3) .0588(7)
O(11) 1.1456(4) .1249(5) -.0074(2) .0704(7)
O(21) 1.1738(4) .6235(5) .2924(3) .0795(8)
O(31) .8112(4) .0960(5) .0701(3) .0744(7)
O(41) .8714(4) .6546(5) .4041(3) .0707(7)
O(51) .4711(4) .1386(6) .1500(3) .0965(8)
O(61) .5250(5) .6607(6) .4686(3) .0921(8)
C(1) 1.0782(5) .3446(6) .1317(3) .0502(8)
C(2) .9942(4) .4114(6) .2123(3) .0391(7)
C(3) .8594(4) .3385(5) .2097(3) .0370(8)
C(4) .7629(4) .4217(6) .2756(3) .0383(7)
C(5) .6246(5) .3504(6) .2573(3) .0435(8)
C(6) .5275(5) .4292(6) .3222(4) .0577(8)
C(11) 1.1488(4) .0859(6) .0842(4) .0475(8)
C(12) 1.1887(5) -.0764(7) .1253(4) .0633(8)
C(21) 1.1474(5) .5185(6) .3513(4) .0533(8)
C(22) 1.2023(5) .4963(7) .4622(4) .0666(8)
C(31) .8385(4) .0615(5) .1628(4) .0442(8)
C(32) .8438(5) -.1027(6) .2060(4) .0608(8)
C(41) .8476(5) .5306(6) .4456(3) .0506(8)
C(42) .8673(5) .4974(7) .5621(4) .0669(8)
C(51) .5076(5) .2469(6) .0990(4) .0526(8)
C(52) .4749(6) .2673(8) -.0174(4) .0795(8)
C(61) .5191(5) .7001(7) .3778(4) .0539(8)
C(62) .5031(6) .8654(7) .3379(4) .0748(8)
H(11) 1.1620(10) .3910(10) .1220(10) ?
H(12) 1.0290(10) .3380(10) .0610(10) ?
H(2) .9790(10) .5200(10) .1900(10) ?
H(3) .8310(10) .3490(10) .1340(10) ?
H(4) .7630(10) .5330(10) .2600(10) ?
H(5) .6470(10) .2400(10) .2750(10) ?
H(61) .4400(10) .3860(10) .3050(10) ?
H(62) .5540(10) .4060(10) .3950(10) ?
H(121) 1.2130(10) -.1430(10) .0700(10) ?
H(122) 1.1250(10) -.1250(10) .1620(10) ?
H(123) 1.2630(10) -.0600(10) .1740(10) ?
H(221) 1.2730(10) .5670(10) .4840(10) ?
H(222) 1.2380(10) .3900(10) .4640(10) ?
H(223) 1.1380(10) .5010(10) .5090(10) ?
H(321) .8160(10) -.1780(10) .1570(10) ?
H(322) .7910(10) -.1120(10) .2630(10) ?
H(323) .9290(10) -.1230(10) .2360(10) ?
H(421) .9080(10) .5840(10) .6000(10) ?
H(422) .9260(10) .4080(10) .5640(10) ?
H(423) .7930(10) .4650(10) .5980(10) ?
H(521) .4210(10) .1860(10) -.0530(10) ?
H(522) .5550(10) .2720(10) -.0460(10) ?
H(523) .4340(10) .3680(10) -.0340(10) ?
H(621) .4920(10) .9480(10) .3910(10) ?
H(622) .4240(10) .8700(10) .2880(10) ?
H(623) .5730(10) .8970(10) .3010(10) ?

loop_
_geom_bond_atom_site_label_1
_geom_bond_atom_site_label_2
_geom_bond_distance
O(1) C(1) 1.455(6)
O(2) C(2) 1.446(5)
O(3) C(3) 1.442(4)
O(4) C(4) 1.441(5)
O(5) C(5) 1.435(5)
O(6) C(6) 1.446(6)
O(11) C(11) 1.192(6)
O(31) C(31) 1.203(6)
O(51) C(51) 1.192(7)
C(1) C(2) 1.503(6)
C(3) C(4) 1.523(6)
C(5) C(6) 1.503(7)
C(21) C(22) 1.458(7)
C(41) C(42) 1.481(6)
C(61) C(62) 1.475(8)
O(1) C(11) 1.336(6)
O(2) C(21) 1.365(6)
O(3) C(31) 1.354(5)
O(4) C(41) 1.359(6)
O(5) C(51) 1.342(6)
O(6) C(61) 1.339(6)
O(21) C(21) 1.197(6)
O(41) C(41) 1.198(6)
O(61) C(61) 1.182(6)
C(2) C(3) 1.508(6)
C(4) C(5) 1.534(7)
C(11) C(12) 1.495(8)
C(31) C(32) 1.476(7)
C(51) C(52) 1.474(7)
